data_7236585
loop_
_publ_author_name
'Liang, Xiaoqiang'
'Cai, Kun'
'Zhang, Feng'
'Liu, Jia'
'Zhu, Guangshan'

_publ_section_title
;
 A proton-conductive lanthanide oxalatophosphonate framework featuring
 unique chemical stability: stabilities of bulk phase and surface
 structure
;
_journal_issue 48
_journal_name_full 'Journal of Materials Chemistry A'
_journal_page_first 25350
_journal_paper_doi 10.1039/C7TA03744A
_journal_volume 5
_journal_year 2017
_chemical_formula_moiety 'C13 H25 Er3 N O24 P, H O0.50, H O0.50, H2 O'
_chemical_formula_sum 'C13 H29 Er3 N O26 P'
_chemical_formula_weight 1148.12
_space_group_IT_number 2
_space_group_name_Hall '-P 1'
_space_group_name_H-M_alt 'P -1'
_symmetry_cell_setting triclinic
_symmetry_space_group_name_Hall '-P 1'
_symmetry_space_group_name_H-M 'P -1'
_atom_sites_solution_hydrogens geom
_atom_sites_solution_primary direct
_atom_sites_solution_secondary difmap
_audit_creation_method SHELXL-97
_audit_update_record
;
2017-10-23 deposited with the CCDC.
2017-11-08 downloaded from the CCDC.
;
_cell_angle_alpha 93.4510(10)
_cell_angle_beta 102.587(2)
_cell_angle_gamma 112.7150(10)
_cell_formula_units_Z 2
_cell_length_a 10.7984(4)
_cell_length_b 12.0726(5)
_cell_length_c 14.4123(6)
_cell_measurement_reflns_used 5116
_cell_measurement_temperature 291(2)
_cell_measurement_theta_max 28.00
_cell_measurement_theta_min 2.24
_cell_volume 1669.59(12)
_computing_cell_refinement SMART
_computing_data_collection 'SMART (Bruker, 2000)'
_computing_data_reduction 'SAINT (Bruker, 2000)'
_computing_molecular_graphics SHELXTL
_computing_publication_material SHELXTL
_computing_structure_refinement SHELXTL
_computing_structure_solution 'SHELXTL (Bruker, 2000)'
_diffrn_ambient_temperature 291(2)
_diffrn_measured_fraction_theta_full 0.974
_diffrn_measured_fraction_theta_max 0.974
_diffrn_measurement_device_type 'Bruker Smart Apex CCD'
_diffrn_measurement_method 'phi and omega scans'
_diffrn_radiation_monochromator graphite
_diffrn_radiation_source 'sealed tube'
_diffrn_radiation_type MoK\a
_diffrn_radiation_wavelength 0.71073
_diffrn_reflns_av_R_equivalents 0.0139
_diffrn_reflns_av_sigmaI/netI 0.0575
_diffrn_reflns_limit_h_max 13
_diffrn_reflns_limit_h_min -13
_diffrn_reflns_limit_k_max 10
_diffrn_reflns_limit_k_min -15
_diffrn_reflns_limit_l_max 18
_diffrn_reflns_limit_l_min -17
_diffrn_reflns_number 9834
_diffrn_reflns_theta_full 27.00
_diffrn_reflns_theta_max 27.00
_diffrn_reflns_theta_min 1.47
_exptl_absorpt_coefficient_mu 7.612
_exptl_absorpt_correction_T_max 0.8
_exptl_absorpt_correction_T_min 0.7
_exptl_absorpt_correction_type multi-scan
_exptl_absorpt_process_details 'SADABS; Bruker, 2000'
_exptl_crystal_colour pink
_exptl_crystal_density_diffrn 2.284
_exptl_crystal_density_method 'not measured'
_exptl_crystal_description block
_exptl_crystal_F_000 1082
_exptl_crystal_size_max 0.28
_exptl_crystal_size_mid 0.24
_exptl_crystal_size_min 0.22
_refine_diff_density_max 1.137
_refine_diff_density_min -1.202
_refine_diff_density_rms 0.280
_refine_ls_extinction_method none
_refine_ls_goodness_of_fit_ref 1.043
_refine_ls_hydrogen_treatment constr
_refine_ls_matrix_type full
_refine_ls_number_parameters 415
_refine_ls_number_reflns 7112
_refine_ls_number_restraints 0
_refine_ls_restrained_S_all 1.043
_refine_ls_R_factor_all 0.0631
_refine_ls_R_factor_gt 0.0568
_refine_ls_shift/su_max 0.000
_refine_ls_shift/su_mean 0.000
_refine_ls_structure_factor_coef Fsqd
_refine_ls_weighting_details 'calc w=1/[\s^2^(Fo^2^)+(0.08P)^2^+1.88P] where P=(Fo^2^+2Fc^2^)/3'
_refine_ls_weighting_scheme calc
_refine_ls_wR_factor_gt 0.1393
_refine_ls_wR_factor_ref 0.1408
_reflns_number_gt 5590
_reflns_number_total 7112
_reflns_threshold_expression >2sigma(I)
_cod_data_source_file c7ta03744a2.cif
_cod_data_source_block 1
_cod_depositor_comments
;
The following automatic conversions were performed:

data item '_symmetry_cell_setting' value 'Triclinic' was changed to
'triclinic' in accordance with the
/home/saulius/struct/COD-crude-data/automatic-downloads/DataCite-retrospective/RSC/depositions/lib/dictionaries/cif_core.dic
dictionary named 'cif_core.dic' version 2.4.2 last updated on
2011-04-26.

Automatic conversion script
Id: cif_fix_values 6909 2019-04-08 15:41:33Z antanas 
;
_cod_original_sg_symbol_H-M 'P-1   '
_cod_database_code 7236585

loop_
_symmetry_equiv_pos_as_xyz
'x, y, z'
'-x, -y, -z'

loop_
_atom_site_label
_atom_site_type_symbol
_atom_site_fract_x
_atom_site_fract_y
_atom_site_fract_z
_atom_site_U_iso_or_equiv
_atom_site_adp_type
_atom_site_occupancy
_atom_site_symmetry_multiplicity
_atom_site_calc_flag
_atom_site_refinement_flags
C1 C 0.3671(8) -0.6055(8) 0.7153(6) 0.0268(18) Uani 1 1 d .
C2 C 0.2286(9) -0.5942(8) 0.6990(6) 0.031(2) Uani 1 1 d .
C3 C 0.9425(10) 0.2285(8) 0.8980(7) 0.033(2) Uani 1 1 d .
C4 C 0.9186(10) 0.1230(9) 0.8314(7) 0.035(2) Uani 1 1 d .
C5 C 0.4690(10) -0.1363(8) 0.6731(6) 0.0304(19) Uani 1 1 d .
C6 C 0.4914(10) -0.2093(9) 0.7531(7) 0.034(2) Uani 1 1 d .
C8 C 0.8844(10) 0.1123(10) 1.1623(7) 0.044(3) Uani 1 1 d .
H8A H 0.9431 0.1125 1.1200 0.053 Uiso 1 1 calc R
H8B H 0.8791 0.1908 1.1667 0.053 Uiso 1 1 calc R
C9 C 0.8702(10) 0.1017(13) 1.3328(6) 0.058(4) Uani 1 1 d .
H9A H 0.7768 0.0383 1.3094 0.070 Uiso 1 1 calc R
H9B H 0.8637 0.1797 1.3370 0.070 Uiso 1 1 calc R
C10 C 0.9374(11) 0.0848(10) 1.4315(8) 0.051(3) Uani 1 1 d .
H10A H 0.8823 0.0868 1.4760 0.062 Uiso 1 1 calc R
H10E H 0.9449 0.0072 1.4280 0.062 Uiso 1 1 calc R
C11 C 1.0776(11) 0.1863(9) 1.4642(7) 0.046(3) Uani 1 1 d .
H11A H 1.1234 0.1766 1.5270 0.055 Uiso 1 1 calc R
H11B H 1.0665 0.2620 1.4719 0.055 Uiso 1 1 calc R
C12 C 1.1716(11) 0.1967(9) 1.3981(7) 0.042(2) Uani 1 1 d .
H12A H 1.1958 0.1265 1.3945 0.051 Uiso 1 1 calc R
C13 C 1.0963(9) 0.2109(9) 1.2960(6) 0.034(2) Uani 1 1 d .
H13A H 1.0812 0.2850 1.2995 0.040 Uiso 1 1 calc R
H13B H 1.1514 0.2133 1.2506 0.040 Uiso 1 1 calc R
C14 C 1.3054(10) 0.3202(9) 1.4259(7) 0.036(2) Uani 1 1 d .
Er1 Er 1.24524(4) 0.28074(4) 0.88284(3) 0.03417(14) Uani 1 1 d .
Er2 Er 0.62046(4) 0.05705(4) 0.86781(3) 0.03387(14) Uani 1 1 d .
Er3 Er 0.36459(4) -0.40722(4) 0.56691(3) 0.03355(14) Uani 1 1 d .
N1 N 0.9542(8) 0.0963(8) 1.2647(6) 0.0386(19) Uani 1 1 d .
O1 O 0.3892(6) -0.6699(6) 0.7746(4) 0.0340(15) Uani 1 1 d .
O2 O 0.4350(6) -0.5435(5) 0.6570(4) 0.0310(14) Uani 1 1 d .
O3 O 0.1665(7) -0.5406(6) 0.6371(5) 0.0436(18) Uani 1 1 d .
O4 O 0.1546(6) -0.6485(7) 0.7489(5) 0.0438(18) Uani 1 1 d .
O5 O 1.0616(7) 0.3128(6) 0.9265(5) 0.0365(15) Uani 1 1 d .
O6 O 1.0212(6) 0.1172(6) 0.8101(4) 0.0398(16) Uani 1 1 d .
O7 O 0.7947(7) 0.0420(6) 0.8026(5) 0.0401(16) Uani 1 1 d .
O8 O 0.8347(6) 0.2279(6) 0.9260(5) 0.0376(15) Uani 1 1 d .
O9 O 0.5127(6) -0.0227(6) 0.6956(4) 0.0335(14) Uani 1 1 d .
O10 O 0.5585(7) -0.1513(6) 0.8329(4) 0.0377(15) Uani 1 1 d .
O11 O 0.4345(7) -0.3233(6) 0.7290(4) 0.0359(15) Uani 1 1 d .
O12 O 0.3970(7) -0.1968(6) 0.5912(4) 0.0370(15) Uani 1 1 d .
O14 O 0.7068(7) -0.0037(6) 1.0018(4) 0.0390(16) Uani 1 1 d .
O15 O 0.6087(7) 0.0314(6) 1.1392(4) 0.0395(16) Uani 1 1 d .
O16 O 0.7087(6) -0.1166(6) 1.1452(4) 0.0357(15) Uani 1 1 d .
O17 O 1.4022(7) 0.3088(6) 1.4048(5) 0.0374(15) Uani 1 1 d .
O18 O 1.3076(7) 0.4172(7) 1.4624(5) 0.0445(17) Uani 1 1 d .
O1W O 1.2963(8) 0.4884(6) 0.9392(5) 0.0462(18) Uani 1 1 d .
H1X H 1.2245 0.4695 0.9725 0.055 Uiso 1 1 d R
H1Y H 1.2663 0.5244 0.8859 0.055 Uiso 1 1 d R
O2W O 1.4819(6) 0.3517(6) 0.9790(4) 0.0342(14) Uani 1 1 d .
H2X H 1.4850 0.3046 1.0301 0.041 Uiso 1 1 d R
H2Y H 1.5161 0.3241 0.9303 0.041 Uiso 1 1 d R
O3W O 1.2214(6) 0.2031(5) 1.0307(4) 0.0299(13) Uani 1 1 d .
H3X H 1.1383 0.1830 1.0346 0.036 Uiso 1 1 d R
H3Y H 1.2411 0.1414 1.0315 0.036 Uiso 1 1 d R
O4W O 0.5787(6) 0.2113(6) 0.7959(4) 0.0300(14) Uani 1 1 d .
H4X H 0.5779 0.2023 0.7368 0.036 Uiso 1 1 d R
H4Y H 0.5005 0.2083 0.8009 0.036 Uiso 1 1 d R
O5W O 0.5987(6) 0.1835(6) 0.9929(4) 0.0313(14) Uani 1 1 d .
H5X H 0.6790 0.2293 1.0285 0.038 Uiso 1 1 d R
H5Y H 0.5523 0.1391 1.0276 0.038 Uiso 1 1 d R
O6W O 0.4062(7) -0.3330(5) 0.4196(4) 0.0351(15) Uani 1 1 d .
H6X H 0.4232 -0.3830 0.3858 0.042 Uiso 1 1 d R
H6Y H 0.3224 -0.3468 0.3920 0.042 Uiso 1 1 d R
O7W O 0.1512(7) -0.3870(6) 0.5023(5) 0.0443(18) Uani 1 1 d .
H7X H 0.1230 -0.3759 0.4454 0.053 Uiso 1 1 d R
H7Y H 0.1033 -0.3922 0.5518 0.053 Uiso 1 1 d R
O8W O 0.6088(10) 0.8798(9) 0.4173(7) 0.022(2) Uani 0.50 1 d P
H8X H 0.6763 0.9319 0.4611 0.027 Uiso 0.50 1 d PR
H8Y H 0.5480 0.8338 0.4428 0.027 Uiso 0.50 1 d PR
O9W O 0.3150(13) 0.9271(11) 0.4367(8) 0.033(3) Uani 0.50 1 d P
H9X H 0.3422 0.8905 0.4798 0.039 Uiso 0.50 1 d PR
H9Y H 0.3476 0.9207 0.3890 0.039 Uiso 0.50 1 d PR
O10W O 0.1319(10) 0.6965(10) 0.3319(7) 0.033(2) Uani 0.60 1 d P
H10X H 0.1872 0.7685 0.3590 0.040 Uiso 0.60 1 d PR
H10Y H 0.0730 0.7038 0.2856 0.040 Uiso 0.60 1 d PR
O11W O 0.1405(19) 0.5027(16) 0.1183(13) 0.047(5) Uani 0.40 1 d P
H11X H 0.1395 0.5458 0.1667 0.056 Uiso 0.40 1 d PR
H11Y H 0.0683 0.4361 0.1042 0.056 Uiso 0.40 1 d PR
P1 P 0.7137(3) -0.0035(2) 1.10997(18) 0.0370(6) Uani 1 1 d .

loop_
_atom_site_aniso_label
_atom_site_aniso_U_11
_atom_site_aniso_U_22
_atom_site_aniso_U_33
_atom_site_aniso_U_23
_atom_site_aniso_U_13
_atom_site_aniso_U_12
C1 0.021(4) 0.025(4) 0.028(4) -0.002(4) 0.008(3) 0.003(4)
C2 0.023(4) 0.030(5) 0.036(5) 0.010(4) 0.008(4) 0.005(4)
C3 0.042(5) 0.027(5) 0.038(5) 0.014(4) 0.014(4) 0.020(4)
C4 0.030(5) 0.033(5) 0.036(5) 0.007(4) 0.004(4) 0.008(4)
C5 0.037(5) 0.035(5) 0.033(5) 0.010(4) 0.014(4) 0.025(4)
C6 0.035(5) 0.037(5) 0.034(5) 0.007(4) 0.018(4) 0.015(4)
C8 0.032(5) 0.044(6) 0.037(5) -0.002(5) 0.006(4) -0.002(5)
C9 0.027(5) 0.097(10) 0.019(4) -0.001(5) 0.004(4) -0.004(6)
C10 0.042(6) 0.044(6) 0.052(6) 0.023(5) 0.004(5) 0.002(5)
C11 0.050(6) 0.034(5) 0.026(5) 0.001(4) -0.011(4) -0.001(5)
C12 0.051(6) 0.033(5) 0.039(5) -0.007(4) -0.002(5) 0.020(5)
C13 0.035(5) 0.041(5) 0.026(4) 0.005(4) 0.009(4) 0.015(4)
C14 0.032(5) 0.028(5) 0.049(6) 0.014(4) 0.010(4) 0.011(4)
Er1 0.0302(2) 0.0348(3) 0.0311(2) 0.00445(18) 0.00385(17) 0.00897(19)
Er2 0.0319(2) 0.0344(2) 0.0297(2) 0.00306(18) 0.00587(17) 0.00915(19)
Er3 0.0362(2) 0.0283(2) 0.0301(2) 0.00376(17) 0.00668(17) 0.00794(19)
N1 0.027(4) 0.040(5) 0.039(4) -0.001(4) 0.000(3) 0.009(4)
O1 0.037(4) 0.035(4) 0.030(3) 0.015(3) 0.009(3) 0.013(3)
O2 0.029(3) 0.018(3) 0.046(4) 0.003(3) 0.027(3) 0.001(3)
O3 0.051(4) 0.035(4) 0.037(4) 0.025(3) 0.006(3) 0.009(3)
O4 0.019(3) 0.072(5) 0.040(4) 0.023(4) 0.011(3) 0.015(3)
O5 0.037(4) 0.023(3) 0.049(4) 0.007(3) 0.011(3) 0.012(3)
O6 0.027(3) 0.040(4) 0.038(3) -0.023(3) 0.002(3) 0.006(3)
O7 0.032(4) 0.036(4) 0.039(4) 0.006(3) 0.013(3) -0.001(3)
O8 0.029(3) 0.034(4) 0.044(4) -0.006(3) 0.018(3) 0.005(3)
O9 0.025(3) 0.029(3) 0.037(3) 0.003(3) -0.002(3) 0.006(3)
O10 0.037(4) 0.042(4) 0.036(4) 0.000(3) 0.018(3) 0.015(3)
O11 0.039(4) 0.025(3) 0.032(3) 0.000(3) 0.005(3) 0.004(3)
O12 0.039(4) 0.035(4) 0.029(3) -0.001(3) 0.002(3) 0.012(3)
O14 0.043(4) 0.047(4) 0.030(3) 0.007(3) 0.001(3) 0.027(3)
O15 0.039(4) 0.034(4) 0.036(3) 0.001(3) -0.003(3) 0.012(3)
O16 0.035(3) 0.040(4) 0.030(3) 0.001(3) 0.007(3) 0.015(3)
O17 0.033(4) 0.032(4) 0.049(4) 0.010(3) 0.011(3) 0.013(3)
O18 0.049(4) 0.042(4) 0.037(4) -0.012(3) 0.010(3) 0.015(3)
O1W 0.065(5) 0.024(3) 0.044(4) -0.004(3) 0.015(4) 0.014(3)
O2W 0.030(3) 0.037(4) 0.037(3) -0.009(3) 0.008(3) 0.019(3)
O3W 0.035(3) 0.026(3) 0.032(3) 0.014(3) 0.008(3) 0.015(3)
O4W 0.031(3) 0.048(4) 0.025(3) 0.007(3) 0.016(2) 0.027(3)
O5W 0.036(3) 0.037(3) 0.019(3) -0.006(3) -0.005(2) 0.021(3)
O6W 0.039(4) 0.027(3) 0.035(3) 0.009(3) 0.015(3) 0.006(3)
O7W 0.039(4) 0.052(4) 0.046(4) 0.027(3) 0.000(3) 0.026(3)
O8W 0.013(5) 0.016(5) 0.025(5) 0.007(4) 0.000(4) -0.005(4)
O9W 0.046(8) 0.044(8) 0.024(6) 0.018(6) 0.024(6) 0.026(6)
O10W 0.022(5) 0.053(7) 0.033(5) 0.017(5) 0.004(4) 0.024(5)
O11W 0.064(12) 0.040(10) 0.064(11) 0.023(9) 0.031(10) 0.040(10)
P1 0.0285(12) 0.0330(13) 0.0395(13) -0.0029(11) 0.0026(10) 0.0067(11)

loop_
_atom_type_symbol
_atom_type_description
_atom_type_scat_dispersion_real
_atom_type_scat_dispersion_imag
_atom_type_scat_source
C C 0.0033 0.0016 'International Tables Vol C Tables 4.2.6.8 and 6.1.1.4'
H H 0.0000 0.0000 'International Tables Vol C Tables 4.2.6.8 and 6.1.1.4'
Er Er -0.2586 4.9576 'International Tables Vol C Tables 4.2.6.8 and 6.1.1.4'
N N 0.0061 0.0033 'International Tables Vol C Tables 4.2.6.8 and 6.1.1.4'
O O 0.0106 0.0060 'International Tables Vol C Tables 4.2.6.8 and 6.1.1.4'
P P 0.1023 0.0942 'International Tables Vol C Tables 4.2.6.8 and 6.1.1.4'

loop_
_geom_angle_atom_site_label_1
_geom_angle_atom_site_label_2
_geom_angle_atom_site_label_3
_geom_angle
_geom_angle_site_symmetry_1
_geom_angle_site_symmetry_3
O1 C1 O2 134.9(8) . .
O1 C1 C2 117.0(7) . .
O2 C1 C2 108.1(7) . .
O4 C2 O3 111.9(8) . .
O4 C2 C1 114.8(8) . .
O3 C2 C1 133.2(8) . .
O5 C3 O8 123.8(9) . .
O5 C3 C4 119.9(9) . .
O8 C3 C4 116.3(9) . .
O6 C4 O7 125.4(9) . .
O6 C4 C3 117.4(8) . .
O7 C4 C3 117.2(9) . .
O12 C5 O9 125.3(8) . .
O12 C5 C6 116.4(8) . .
O9 C5 C6 117.9(8) . .
O10 C6 O11 127.6(9) . .
O10 C6 C5 116.7(9) . .
O11 C6 C5 115.7(8) . .
N1 C8 P1 113.9(7) . .
N1 C8 H8A 108.8 . .
P1 C8 H8A 108.8 . .
N1 C8 H8B 108.8 . .
P1 C8 H8B 108.8 . .
H8A C8 H8B 107.7 . .
N1 C9 C10 109.9(10) . .
N1 C9 H9A 109.7 . .
C10 C9 H9A 109.7 . .
N1 C9 H9B 109.7 . .
C10 C9 H9B 109.7 . .
H9A C9 H9B 108.2 . .
C11 C10 C9 106.9(8) . .
C11 C10 H10A 110.3 . .
C9 C10 H10A 110.3 . .
C11 C10 H10E 110.3 . .
C9 C10 H10E 110.3 . .
H10A C10 H10E 108.6 . .
C10 C11 C12 115.5(9) . .
C10 C11 H11A 108.4 . .
C12 C11 H11A 108.4 . .
C10 C11 H11B 108.4 . .
C12 C11 H11B 108.4 . .
H11A C11 H11B 107.5 . .
C11 C12 C13 108.3(8) . .
C11 C12 C14 112.5(8) . .
C13 C12 C14 101.0(8) . .
C11 C12 H12A 111.5 . .
C13 C12 H12A 111.5 . .
C14 C12 H12A 111.5 . .
N1 C13 C12 105.3(7) . .
N1 C13 H13A 110.7 . .
C12 C13 H13A 110.7 . .
N1 C13 H13B 110.7 . .
C12 C13 H13B 110.7 . .
H13A C13 H13B 108.8 . .
O17 C14 O18 125.1(9) . .
O17 C14 C12 111.4(9) . .
O18 C14 C12 123.5(9) . .
O16 Er1 O4 117.1(2) 2_757 1_665
O16 Er1 O5 134.8(2) 2_757 .
O4 Er1 O5 77.8(2) 1_665 .
O16 Er1 O1 74.5(2) 2_757 1_665
O4 Er1 O1 66.8(2) 1_665 1_665
O5 Er1 O1 142.9(2) . 1_665
O16 Er1 O1W 156.7(3) 2_757 .
O4 Er1 O1W 74.9(3) 1_665 .
O5 Er1 O1W 65.1(2) . .
O1 Er1 O1W 94.3(2) 1_665 .
O16 Er1 O3W 81.2(2) 2_757 .
O4 Er1 O3W 149.0(2) 1_665 .
O5 Er1 O3W 72.0(2) . .
O1 Er1 O3W 144.2(2) 1_665 .
O1W Er1 O3W 98.0(2) . .
O16 Er1 O6 75.2(2) 2_757 .
O4 Er1 O6 76.2(2) 1_665 .
O5 Er1 O6 67.3(2) . .
O1 Er1 O6 112.3(2) 1_665 .
O1W Er1 O6 128.1(2) . .
O3W Er1 O6 85.8(2) . .
O16 Er1 O2W 78.7(2) 2_757 .
O4 Er1 O2W 129.4(2) 1_665 .
O5 Er1 O2W 126.7(2) . .
O1 Er1 O2W 73.3(2) 1_665 .
O1W Er1 O2W 78.5(2) . .
O3W Er1 O2W 76.4(2) . .
O6 Er1 O2W 150.3(2) . .
O14 Er2 O15 99.7(2) . 2_657
O14 Er2 O4W 148.2(2) . .
O15 Er2 O4W 87.8(2) 2_657 .
O14 Er2 O10 72.0(2) . .
O15 Er2 O10 74.8(2) 2_657 .
O4W Er2 O10 139.4(2) . .
O14 Er2 O7 89.5(2) . .
O15 Er2 O7 144.3(2) 2_657 .
O4W Er2 O7 102.4(2) . .
O10 Er2 O7 75.4(2) . .
O14 Er2 O8 81.0(2) . .
O15 Er2 O8 147.8(2) 2_657 .
O4W Er2 O8 76.7(2) . .
O10 Er2 O8 133.9(2) . .
O7 Er2 O8 67.5(2) . .
O14 Er2 O5W 77.6(2) . .
O15 Er2 O5W 77.0(2) 2_657 .
O4W Er2 O5W 74.09(19) . .
O10 Er2 O5W 133.7(2) . .
O7 Er2 O5W 138.7(2) . .
O8 Er2 O5W 71.8(2) . .
O14 Er2 O9 138.9(2) . .
O15 Er2 O9 77.2(2) 2_657 .
O4W Er2 O9 72.9(2) . .
O10 Er2 O9 67.7(2) . .
O7 Er2 O9 73.5(2) . .
O8 Er2 O9 122.9(2) . .
O5W Er2 O9 138.4(2) . .
O17 Er3 O18 104.4(3) 2_757 1_444
O17 Er3 O11 77.0(2) 2_757 .
O18 Er3 O11 143.5(2) 1_444 .
O17 Er3 O7W 142.4(2) 2_757 .
O18 Er3 O7W 95.2(3) 1_444 .
O11 Er3 O7W 105.5(3) . .
O17 Er3 O2 80.4(2) 2_757 .
O18 Er3 O2 71.8(2) 1_444 .
O11 Er3 O2 72.5(2) . .
O7W Er3 O2 136.8(2) . .
O17 Er3 O6W 74.0(2) 2_757 .
O18 Er3 O6W 76.8(2) 1_444 .
O11 Er3 O6W 135.7(2) . .
O7W Er3 O6W 79.9(2) . .
O2 Er3 O6W 132.5(2) . .
O17 Er3 O12 78.4(2) 2_757 .
O18 Er3 O12 149.1(2) 1_444 .
O11 Er3 O12 67.4(2) . .
O7W Er3 O12 68.8(2) . .
O2 Er3 O12 137.8(2) . .
O6W Er3 O12 74.5(2) . .
O17 Er3 O3 144.3(2) 2_757 .
O18 Er3 O3 85.3(2) 1_444 .
O11 Er3 O3 75.4(2) . .
O7W Er3 O3 67.9(2) . .
O2 Er3 O3 70.1(2) . .
O6W Er3 O3 141.4(2) . .
O12 Er3 O3 110.7(2) . .
C9 N1 C8 110.1(8) . .
C9 N1 C13 108.4(8) . .
C8 N1 C13 103.7(7) . .
C1 O1 Er1 116.8(5) . 1_445
C1 O2 Er3 123.3(5) . .
C2 O3 Er3 103.1(5) . .
C2 O4 Er1 120.5(6) . 1_445
C3 O5 Er1 117.3(6) . .
C4 O6 Er1 117.7(6) . .
C4 O7 Er2 120.2(6) . .
C3 O8 Er2 118.5(6) . .
C5 O9 Er2 115.3(5) . .
C6 O10 Er2 121.8(6) . .
C6 O11 Er3 119.4(6) . .
C5 O12 Er3 115.9(5) . .
P1 O14 Er2 144.3(4) . .
P1 O15 Er2 137.8(4) . 2_657
P1 O16 Er1 143.3(4) . 2_757
C14 O17 Er3 140.5(7) . 2_757
C14 O18 Er3 162.3(7) . 1_666
Er1 O1W H1X 95.2 . .
Er1 O1W H1Y 109.1 . .
H1X O1W H1Y 104.7 . .
Er1 O2W H2X 109.1 . .
Er1 O2W H2Y 95.8 . .
H2X O2W H2Y 108.5 . .
Er1 O3W H3X 109.6 . .
Er1 O3W H3Y 109.1 . .
H3X O3W H3Y 109.8 . .
Er2 O4W H4X 109.9 . .
Er2 O4W H4Y 109.0 . .
H4X O4W H4Y 109.8 . .
Er2 O5W H5X 109.5 . .
Er2 O5W H5Y 109.5 . .
H5X O5W H5Y 108.2 . .
Er3 O6W H6X 109.9 . .
Er3 O6W H6Y 97.0 . .
H6X O6W H6Y 103.7 . .
Er3 O7W H7X 125.8 . .
Er3 O7W H7Y 108.9 . .
H7X O7W H7Y 125.3 . .
H8X O8W H8Y 109.5 . .
H9X O9W H9Y 109.5 . .
H10X O10W H10Y 105.9 . .
H11X O11W H11Y 109.5 . .
O16 P1 O15 109.7(4) . .
O16 P1 O14 115.1(4) . .
O15 P1 O14 113.2(4) . .
O16 P1 C8 107.7(5) . .
O15 P1 C8 110.0(5) . .
O14 P1 C8 100.5(4) . .

loop_
_geom_bond_atom_site_label_1
_geom_bond_atom_site_label_2
_geom_bond_distance
_geom_bond_site_symmetry_2
C1 O1 1.235(10) .
C1 O2 1.314(9) .
C1 C2 1.522(12) .
C2 O4 1.220(10) .
C2 O3 1.344(11) .
C3 O5 1.252(11) .
C3 O8 1.310(11) .
C3 C4 1.449(14) .
C4 O6 1.238(12) .
C4 O7 1.272(11) .
C5 O12 1.260(11) .
C5 O9 1.261(11) .
C5 C6 1.526(12) .
C6 O10 1.220(11) .
C6 O11 1.261(11) .
C8 N1 1.564(12) .
C8 P1 1.789(9) .
C8 H8A 0.9700 .
C8 H8B 0.9700 .
C9 N1 1.489(13) .
C9 C10 1.513(14) .
C9 H9A 0.9700 .
C9 H9B 0.9700 .
C10 C11 1.484(13) .
C10 H10A 0.9700 .
C10 H10E 0.9700 .
C11 C12 1.513(15) .
C11 H11A 0.9700 .
C11 H11B 0.9700 .
C12 C13 1.573(13) .
C12 C14 1.576(14) .
C12 H12A 0.9800 .
C13 N1 1.567(12) .
C13 H13A 0.9700 .
C13 H13B 0.9700 .
C14 O17 1.203(12) .
C14 O18 1.243(12) .
Er1 O16 2.256(7) 2_757
Er1 O4 2.332(6) 1_665
Er1 O5 2.363(7) .
Er1 O1 2.379(6) 1_665
Er1 O1W 2.396(7) .
Er1 O3W 2.404(5) .
Er1 O6 2.410(6) .
Er1 O2W 2.410(6) .
Er2 O14 2.247(6) .
Er2 O15 2.261(7) 2_657
Er2 O4W 2.329(6) .
Er2 O10 2.330(7) .
Er2 O7 2.339(7) .
Er2 O8 2.360(6) .
Er2 O5W 2.401(6) .
Er2 O9 2.455(6) .
Er3 O17 2.259(6) 2_757
Er3 O18 2.312(7) 1_444
Er3 O11 2.326(6) .
Er3 O7W 2.400(6) .
Er3 O2 2.400(6) .
Er3 O6W 2.418(6) .
Er3 O12 2.419(7) .
Er3 O3 2.583(6) .
O1 Er1 2.379(6) 1_445
O4 Er1 2.332(6) 1_445
O14 P1 1.545(7) .
O15 P1 1.482(8) .
O15 Er2 2.261(7) 2_657
O16 P1 1.471(7) .
O16 Er1 2.256(7) 2_757
O17 Er3 2.259(6) 2_757
O18 Er3 2.312(7) 1_666
O1W H1X 0.9601 .
O1W H1Y 0.9600 .
O2W H2X 0.9599 .
O2W H2Y 0.9589 .
O3W H3X 0.8500 .
O3W H3Y 0.8500 .
O4W H4X 0.8499 .
O4W H4Y 0.8500 .
O5W H5X 0.8500 .
O5W H5Y 0.8500 .
O6W H6X 0.8501 .
O6W H6Y 0.8505 .
O7W H7X 0.8494 .
O7W H7Y 0.9599 .
O8W H8X 0.8500 .
O8W H8Y 0.8500 .
O9W H9X 0.8499 .
O9W H9Y 0.8499 .
O10W H10X 0.8494 .
O10W H10Y 0.8500 .
O11W H11X 0.8500 .
O11W H11Y 0.8500 .

loop_
_geom_torsion_atom_site_label_1
_geom_torsion_atom_site_label_2
_geom_torsion_atom_site_label_3
_geom_torsion_atom_site_label_4
_geom_torsion
_geom_torsion_site_symmetry_1
_geom_torsion_site_symmetry_4
O1 C1 C2 O4 1.8(12) . .
O2 C1 C2 O4 179.7(8) . .
O1 C1 C2 O3 -174.6(9) . .
O2 C1 C2 O3 3.2(13) . .
O5 C3 C4 O6 4.7(13) . .
O8 C3 C4 O6 -174.4(8) . .
O5 C3 C4 O7 -177.9(8) . .
O8 C3 C4 O7 3.1(12) . .
O12 C5 C6 O10 -178.5(8) . .
O9 C5 C6 O10 -4.6(13) . .
O12 C5 C6 O11 -0.5(12) . .
O9 C5 C6 O11 173.5(8) . .
N1 C9 C10 C11 61.0(13) . .
C9 C10 C11 C12 -57.3(13) . .
C10 C11 C12 C13 57.6(12) . .
C10 C11 C12 C14 168.3(9) . .
C11 C12 C13 N1 -57.2(9) . .
C14 C12 C13 N1 -175.5(8) . .
C11 C12 C14 O17 150.3(9) . .
C13 C12 C14 O17 -94.4(9) . .
C11 C12 C14 O18 -31.6(13) . .
C13 C12 C14 O18 83.6(11) . .
C10 C9 N1 C8 179.4(9) . .
C10 C9 N1 C13 -67.8(11) . .
P1 C8 N1 C9 -61.3(11) . .
P1 C8 N1 C13 -177.1(7) . .
C12 C13 N1 C9 64.2(10) . .
C12 C13 N1 C8 -178.7(8) . .
O2 C1 O1 Er1 166.3(8) . 1_445
C2 C1 O1 Er1 -16.6(9) . 1_445
O1 C1 O2 Er3 -171.6(8) . .
C2 C1 O2 Er3 11.0(9) . .
O17 Er3 O2 C1 146.4(6) 2_757 .
O18 Er3 O2 C1 -104.8(6) 1_444 .
O11 Er3 O2 C1 67.2(6) . .
O7W Er3 O2 C1 -27.0(7) . .
O6W Er3 O2 C1 -155.9(5) . .
O12 Er3 O2 C1 85.9(6) . .
O3 Er3 O2 C1 -13.2(6) . .
O4 C2 O3 Er3 170.6(7) . .
C1 C2 O3 Er3 -12.8(12) . .
O17 Er3 O3 C2 -24.9(8) 2_757 .
O18 Er3 O3 C2 83.4(6) 1_444 .
O11 Er3 O3 C2 -65.3(6) . .
O7W Er3 O3 C2 -179.1(6) . .
O2 Er3 O3 C2 11.1(5) . .
O6W Er3 O3 C2 145.3(5) . .
O12 Er3 O3 C2 -123.8(6) . .
O3 C2 O4 Er1 -168.1(6) . 1_445
C1 C2 O4 Er1 14.7(11) . 1_445
O8 C3 O5 Er1 171.7(6) . .
C4 C3 O5 Er1 -7.3(10) . .
O16 Er1 O5 C3 -31.0(7) 2_757 .
O4 Er1 O5 C3 85.2(6) 1_665 .
O1 Er1 O5 C3 102.5(6) 1_665 .
O1W Er1 O5 C3 164.1(7) . .
O3W Er1 O5 C3 -87.8(6) . .
O6 Er1 O5 C3 5.2(6) . .
O2W Er1 O5 C3 -144.4(6) . .
O7 C4 O6 Er1 -176.8(7) . .
C3 C4 O6 Er1 0.4(11) . .
O16 Er1 O6 C4 151.5(7) 2_757 .
O4 Er1 O6 C4 -85.1(7) 1_665 .
O5 Er1 O6 C4 -2.8(7) . .
O1 Er1 O6 C4 -142.5(7) 1_665 .
O1W Er1 O6 C4 -27.3(8) . .
O3W Er1 O6 C4 69.5(7) . .
O2W Er1 O6 C4 122.3(7) . .
O6 C4 O7 Er2 171.4(7) . .
C3 C4 O7 Er2 -5.9(11) . .
O14 Er2 O7 C4 -75.9(7) . .
O15 Er2 O7 C4 178.2(6) 2_657 .
O4W Er2 O7 C4 74.4(7) . .
O10 Er2 O7 C4 -147.4(7) . .
O8 Er2 O7 C4 4.6(6) . .
O5W Er2 O7 C4 -5.5(8) . .
O9 Er2 O7 C4 142.1(7) . .
O5 C3 O8 Er2 -177.9(6) . .
C4 C3 O8 Er2 1.0(10) . .
O14 Er2 O8 C3 90.4(6) . .
O15 Er2 O8 C3 -175.7(6) 2_657 .
O4W Er2 O8 C3 -112.4(6) . .
O10 Er2 O8 C3 36.4(7) . .
O7 Er2 O8 C3 -2.8(6) . .
O5W Er2 O8 C3 170.2(7) . .
O9 Er2 O8 C3 -53.4(7) . .
O12 C5 O9 Er2 171.6(7) . .
C6 C5 O9 Er2 -1.8(10) . .
O14 Er2 O9 C5 15.7(8) . .
O15 Er2 O9 C5 -74.4(6) 2_657 .
O4W Er2 O9 C5 -166.0(7) . .
O10 Er2 O9 C5 4.3(6) . .
O7 Er2 O9 C5 84.9(6) . .
O8 Er2 O9 C5 133.1(6) . .
O5W Er2 O9 C5 -127.2(6) . .
O11 C6 O10 Er2 -168.6(7) . .
C5 C6 O10 Er2 9.1(11) . .
O14 Er2 O10 C6 -179.5(7) . .
O15 Er2 O10 C6 74.8(7) 2_657 .
O4W Er2 O10 C6 7.0(8) . .
O7 Er2 O10 C6 -85.2(7) . .
O8 Er2 O10 C6 -122.3(7) . .
O5W Er2 O10 C6 129.1(6) . .
O9 Er2 O10 C6 -7.4(6) . .
O10 C6 O11 Er3 -163.8(7) . .
C5 C6 O11 Er3 18.4(10) . .
O17 Er3 O11 C6 63.3(7) 2_757 .
O18 Er3 O11 C6 160.0(6) 1_444 .
O7W Er3 O11 C6 -77.9(7) . .
O2 Er3 O11 C6 147.2(7) . .
O6W Er3 O11 C6 13.4(8) . .
O12 Er3 O11 C6 -19.3(7) . .
O3 Er3 O11 C6 -139.6(7) . .
O9 C5 O12 Er3 170.1(7) . .
C6 C5 O12 Er3 -16.4(10) . .
O17 Er3 O12 C5 -62.2(6) 2_757 .
O18 Er3 O12 C5 -160.9(6) 1_444 .
O11 Er3 O12 C5 18.4(6) . .
O7W Er3 O12 C5 136.5(7) . .
O2 Er3 O12 C5 -1.0(8) . .
O6W Er3 O12 C5 -138.6(7) . .
O3 Er3 O12 C5 81.7(7) . .
O15 Er2 O14 P1 -56.5(8) 2_657 .
O4W Er2 O14 P1 45.2(10) . .
O10 Er2 O14 P1 -126.9(8) . .
O7 Er2 O14 P1 158.3(7) . .
O8 Er2 O14 P1 90.9(7) . .
O5W Er2 O14 P1 17.8(7) . .
O9 Er2 O14 P1 -138.1(6) . .
O18 C14 O17 Er3 16.2(17) . 2_757
C12 C14 O17 Er3 -165.8(6) . 2_757
O17 C14 O18 Er3 -60(3) . 1_666
C12 C14 O18 Er3 122(2) . 1_666
Er1 O16 P1 O15 154.5(6) 2_757 .
Er1 O16 P1 O14 25.5(8) 2_757 .
Er1 O16 P1 C8 -85.7(7) 2_757 .
Er2 O15 P1 O16 -50.4(7) 2_657 .
Er2 O15 P1 O14 79.7(6) 2_657 .
Er2 O15 P1 C8 -168.7(5) 2_657 .
Er2 O14 P1 O16 141.7(6) . .
Er2 O14 P1 O15 14.4(9) . .
Er2 O14 P1 C8 -102.9(8) . .
N1 C8 P1 O16 -31.4(9) . .
N1 C8 P1 O15 88.2(8) . .
N1 C8 P1 O14 -152.2(7) . .
